data_2019854
loop_
_publ_author_name
'Savithri, M. P.'
'Suresh, M.'
'Raghunathan, R.'
'Raja, R.'
'SubbiahPandi, A.'

_publ_section_title
;
 Crystal structure of ethyl
 2&#x2032;&#x2032;,3-dioxo-7&#x2032;,7a'-dihydro-1&#x2032;H,3H,3&#x2032;H-dispiro[benzo[b]thiophene-2,6&#x2032;-pyrrolo[1,2-c]thiazole-5&#x2032;,3&#x2032;&#x2032;-indoline]-7&#x2032;-carboxylate
;
_journal_coeditor_code SU5067
_journal_issue 3
_journal_name_full 'Acta Crystallographica Section E Crystallographic Communications'
_journal_page_first o148
_journal_paper_doi 10.1107/S2056989015002030
_journal_volume 71
_journal_year 2015
_chemical_formula_iupac 'C23 H20 N2 O4 S2'
_chemical_formula_moiety 'C23 H20 N2 O4 S2'
_chemical_formula_sum 'C23 H20 N2 O4 S2'
_chemical_formula_weight 452.53
_chemical_name_common
'Ethyl 2'',3-dioxo-1'',2'',3',3'a,4',6'-hexahydro-3<i>H</i>-dispiro[1-benzothiophene-2,2'-pyrrolo[1,2-<i>c</i>][1,3]thiazole-1',3''-indole]-3'-carboxylate'
_chemical_name_systematic
2'',3-Dioxo-7',7a'-dihydro-1'<i>H</i>,3<i>H</i>,3'<i>H</i>-dispiro[benzo[<i>b</i>]thiophene-2,6'-pyrrolo[1,2-<i>c</i>]thiazole-5',3''-indoline]-7'-carboxylate
_space_group_IT_number 14
_symmetry_cell_setting monoclinic
_symmetry_space_group_name_Hall '-P 2ybc'
_symmetry_space_group_name_H-M 'P 1 21/c 1'
_atom_sites_solution_hydrogens geom
_atom_sites_solution_primary direct
_atom_sites_solution_secondary difmap
_audit_creation_method SHELXL-97
_cell_angle_alpha 90.00
_cell_angle_beta 97.991(2)
_cell_angle_gamma 90.00
_cell_formula_units_Z 4
_cell_length_a 11.8894(5)
_cell_length_b 10.2181(4)
_cell_length_c 17.5044(8)
_cell_measurement_reflns_used 3706
_cell_measurement_temperature 293(2)
_cell_measurement_theta_max 25.00
_cell_measurement_theta_min 2.31
_cell_volume 2105.91(15)
_computing_cell_refinement
;
APEX2 and SAINT (Bruker, 2004)
;
_computing_data_collection
;
APEX2 (Bruker, 2004)
;
_computing_data_reduction
;
SAINT and XPREP (Bruker, 2004)
;
_computing_molecular_graphics
;
ORTEP-3 for Windows (Farrugia, 2012)
;
_computing_publication_material
;
SHELXL97 (Sheldrick, 2008, 2015) and PLATON (Spek, 2009)
;
_computing_structure_refinement
;
SHELXL97 (Sheldrick, 2008, 2015)
;
_computing_structure_solution
;
SHELXS97 (Sheldrick, 2008)
;
_diffrn_ambient_temperature 293(2)
_diffrn_measured_fraction_theta_full 1.000
_diffrn_measured_fraction_theta_max 1.000
_diffrn_measurement_device_type 'Bruker Kappa APEXII CCD'
_diffrn_measurement_method '\w and \f scans '
_diffrn_radiation_monochromator graphite
_diffrn_radiation_source 'fine-focus sealed tube'
_diffrn_radiation_type MoK\a
_diffrn_radiation_wavelength 0.71073
_diffrn_reflns_av_R_equivalents 0.0267
_diffrn_reflns_av_sigmaI/netI 0.0202
_diffrn_reflns_limit_h_max 14
_diffrn_reflns_limit_h_min -14
_diffrn_reflns_limit_k_max 11
_diffrn_reflns_limit_k_min -12
_diffrn_reflns_limit_l_max 20
_diffrn_reflns_limit_l_min -20
_diffrn_reflns_number 19635
_diffrn_reflns_theta_full 25.00
_diffrn_reflns_theta_max 25.00
_diffrn_reflns_theta_min 2.31
_exptl_absorpt_coefficient_mu 0.287
_exptl_absorpt_correction_T_max 0.9189
_exptl_absorpt_correction_T_min 0.9063
_exptl_absorpt_correction_type multi-scan
_exptl_absorpt_process_details
;
(SADABS; Bruker, 2004)
;
_exptl_crystal_colour colourless
_exptl_crystal_density_diffrn 1.427
_exptl_crystal_density_method 'not measured'
_exptl_crystal_description block
_exptl_crystal_F_000 944
_exptl_crystal_size_max 0.35
_exptl_crystal_size_mid 0.30
_exptl_crystal_size_min 0.30
_refine_diff_density_max 0.255
_refine_diff_density_min -0.273
_refine_ls_extinction_method none
_refine_ls_goodness_of_fit_ref 0.977
_refine_ls_hydrogen_treatment mixed
_refine_ls_matrix_type full
_refine_ls_number_parameters 312
_refine_ls_number_reflns 3705
_refine_ls_number_restraints 65
_refine_ls_restrained_S_all 0.978
_refine_ls_R_factor_all 0.0397
_refine_ls_R_factor_gt 0.0319
_refine_ls_shift/su_max 0.000
_refine_ls_shift/su_mean 0.000
_refine_ls_structure_factor_coef Fsqd
_refine_ls_weighting_details 'calc w=1/[\s^2^(Fo^2^)+(0.0443P)^2^+1.0594P] where P=(Fo^2^+2Fc^2^)/3'
_refine_ls_weighting_scheme calc
_refine_ls_wR_factor_gt 0.0806
_refine_ls_wR_factor_ref 0.0877
_reflns_number_gt 3169
_reflns_number_total 3706
_reflns_threshold_expression I>2sigma(I)
_cod_data_source_file su5067sup1.cf
_cod_data_source_block I
_cod_original_sg_symbol_H-M 'P 21/c'
_cod_database_code 2019854
_cod_database_fobs_code 2019854

loop_
_symmetry_equiv_pos_as_xyz
'x, y, z'
'-x, y+1/2, -z+1/2'
'-x, -y, -z'
'x, -y-1/2, z-1/2'

loop_
_atom_site_type_symbol
_atom_site_label
_atom_site_fract_x
_atom_site_fract_y
_atom_site_fract_z
_atom_site_U_iso_or_equiv
_atom_site_adp_type
_atom_site_calc_flag
_atom_site_refinement_flags
_atom_site_occupancy
_atom_site_symmetry_multiplicity
_atom_site_disorder_assembly
_atom_site_disorder_group
C C3 0.22511(16) -0.15734(19) 0.81332(11) 0.0408(4) Uani d . 1 1 . .
C C4 0.22481(14) -0.12481(18) 0.72929(10) 0.0342(4) Uani d . 1 1 A .
H H4 0.1500 -0.1486 0.7019 0.041 Uiso calc R 1 1 . .
C C5 0.31386(14) -0.19721(18) 0.69063(10) 0.0354(4) Uani d . 1 1 . .
H H5 0.3821 -0.2098 0.7283 0.042 Uiso calc R 1 1 A .
C C6 0.26623(13) 0.00729(17) 0.62479(9) 0.0298(4) Uani d . 1 1 . .
C C7 0.24619(13) 0.02012(17) 0.71114(9) 0.0314(4) Uani d . 1 1 A .
C C8 0.15041(14) 0.11732(18) 0.72277(10) 0.0343(4) Uani d . 1 1 . .
C C9 0.19513(13) 0.23396(18) 0.76473(10) 0.0336(4) Uani d . 1 1 A .
C C10 0.13286(15) 0.3444(2) 0.77968(11) 0.0437(5) Uani d . 1 1 . .
H H10 0.0549 0.3473 0.7640 0.052 Uiso calc R 1 1 A .
C C11 0.18760(17) 0.4486(2) 0.81770(13) 0.0501(5) Uani d . 1 1 A .
H H11 0.1467 0.5223 0.8285 0.060 Uiso calc R 1 1 . .
C C12 0.30442(17) 0.4440(2) 0.84011(12) 0.0475(5) Uani d . 1 1 . .
H H12 0.3411 0.5158 0.8650 0.057 Uiso calc R 1 1 A .
C C13 0.36685(15) 0.33556(19) 0.82629(11) 0.0393(4) Uani d . 1 1 A .
H H13 0.4450 0.3338 0.8414 0.047 Uiso calc R 1 1 . .
C C14 0.31142(13) 0.22884(17) 0.78951(9) 0.0319(4) Uani d . 1 1 . .
C C15 0.14879(13) -0.01360(18) 0.57169(9) 0.0334(4) Uani d . 1 1 A .
C C16 0.22851(14) 0.17108(17) 0.52915(10) 0.0331(4) Uani d . 1 1 . .
C C17 0.24522(16) 0.27754(19) 0.48425(11) 0.0415(4) Uani d . 1 1 A .
H H17 0.1892 0.3057 0.4453 0.050 Uiso calc R 1 1 . .
C C18 0.34843(18) 0.34133(19) 0.49905(12) 0.0461(5) Uani d . 1 1 . .
H H18 0.3620 0.4140 0.4697 0.055 Uiso calc R 1 1 A .
C C19 0.43177(17) 0.29921(19) 0.55657(12) 0.0451(5) Uani d . 1 1 A .
H H19 0.5004 0.3441 0.5658 0.054 Uiso calc R 1 1 . .
C C20 0.41404(15) 0.19029(18) 0.60081(11) 0.0381(4) Uani d . 1 1 . .
H H20 0.4710 0.1606 0.6386 0.046 Uiso calc R 1 1 A .
C C21 0.31061(13) 0.12661(17) 0.58786(10) 0.0309(4) Uani d . 1 1 A .
C C22 0.35408(17) -0.17203(19) 0.55696(11) 0.0422(4) Uani d . 1 1 . .
H H22A 0.4206 -0.1392 0.5368 0.051 Uiso calc R 1 1 A .
H H22B 0.2879 -0.1571 0.5189 0.051 Uiso calc R 1 1 . .
N N1 0.34078(11) -0.10643(14) 0.62958(8) 0.0313(3) Uani d . 1 1 A .
N N2 0.13369(12) 0.08759(15) 0.52250(9) 0.0373(4) Uani d D 1 1 A .
O O1 0.28776(14) -0.23233(15) 0.84987(8) 0.0601(4) Uani d . 1 1 A .
O O3 0.05293(10) 0.09693(14) 0.69704(9) 0.0510(4) Uani d . 1 1 A .
O O4 0.08550(10) -0.10764(13) 0.57322(7) 0.0430(3) Uani d . 1 1 . .
S S1 0.37513(3) 0.07922(4) 0.77110(3) 0.03457(13) Uani d . 1 1 A .
S S2 0.36970(5) -0.34399(5) 0.57908(3) 0.05123(16) Uani d . 1 1 A .
C C23 0.27897(18) -0.3280(2) 0.65305(13) 0.0504(5) Uani d . 1 1 A .
H H23A 0.1995 -0.3274 0.6308 0.061 Uiso calc R 1 1 . .
H H23B 0.2917 -0.3989 0.6901 0.061 Uiso calc R 1 1 . .
C C1 -0.0015(4) -0.0975(10) 0.9230(3) 0.100(2) Uani d PDU 0.717(12) 1 A 1
H H1A -0.0235 -0.1289 0.9704 0.149 Uiso calc PR 0.717(12) 1 A 1
H H1B -0.0522 -0.1320 0.8803 0.149 Uiso calc PR 0.717(12) 1 A 1
H H1C -0.0050 -0.0036 0.9220 0.149 Uiso calc PR 0.717(12) 1 A 1
C C2 0.1165(5) -0.1407(8) 0.9171(3) 0.0663(17) Uani d PDU 0.717(12) 1 A 1
H H2A 0.1212 -0.2354 0.9163 0.080 Uiso calc PR 0.717(12) 1 A 1
H H2B 0.1689 -0.1080 0.9603 0.080 Uiso calc PR 0.717(12) 1 A 1
O O2 0.1435(9) -0.0828(9) 0.8414(5) 0.059(2) Uani d PDU 0.717(12) 1 A 1
C C1A 0.0427(18) -0.1791(17) 0.9270(6) 0.085(5) Uani d PDU 0.283(12) 1 A 2
H H1A1 0.0230 -0.1767 0.9784 0.128 Uiso calc PR 0.283(12) 1 A 2
H H1A2 0.0661 -0.2661 0.9157 0.128 Uiso calc PR 0.283(12) 1 A 2
H H1A3 -0.0221 -0.1546 0.8908 0.128 Uiso calc PR 0.283(12) 1 A 2
C C2A 0.1380(12) -0.0854(14) 0.9211(8) 0.053(3) Uani d PDU 0.283(12) 1 A 2
H H2A1 0.1182 0.0052 0.9290 0.063 Uiso calc PR 0.283(12) 1 A 2
H H2A2 0.2080 -0.1085 0.9537 0.063 Uiso calc PR 0.283(12) 1 A 2
O O2A 0.1378(19) -0.120(2) 0.8381(10) 0.043(3) Uani d PDU 0.283(12) 1 A 2
H H2 0.0730(15) 0.098(2) 0.4891(11) 0.051(6) Uiso d D 1 1 . .

loop_
_atom_site_aniso_label
_atom_site_aniso_U_11
_atom_site_aniso_U_22
_atom_site_aniso_U_33
_atom_site_aniso_U_12
_atom_site_aniso_U_13
_atom_site_aniso_U_23
C3 0.0357(10) 0.0462(11) 0.0390(10) -0.0027(9) -0.0008(8) 0.0047(9)
C4 0.0275(8) 0.0386(10) 0.0346(9) -0.0026(7) -0.0020(7) 0.0035(8)
C5 0.0308(9) 0.0369(10) 0.0369(9) -0.0002(7) -0.0010(7) 0.0034(8)
C6 0.0220(8) 0.0339(9) 0.0318(9) -0.0008(7) -0.0020(6) 0.0000(7)
C7 0.0209(8) 0.0383(10) 0.0330(9) -0.0002(7) -0.0032(6) -0.0002(7)
C8 0.0235(8) 0.0453(10) 0.0335(9) 0.0022(7) 0.0016(7) 0.0056(8)
C9 0.0252(8) 0.0411(10) 0.0342(9) 0.0037(7) 0.0031(7) 0.0033(8)
C10 0.0270(9) 0.0511(12) 0.0526(12) 0.0096(8) 0.0035(8) 0.0030(9)
C11 0.0440(11) 0.0426(12) 0.0634(13) 0.0125(9) 0.0062(10) -0.0036(10)
C12 0.0441(11) 0.0392(11) 0.0577(12) -0.0006(9) 0.0015(9) -0.0070(9)
C13 0.0291(9) 0.0442(11) 0.0432(10) 0.0019(8) -0.0003(8) -0.0012(9)
C14 0.0261(8) 0.0375(10) 0.0317(8) 0.0034(7) 0.0029(7) 0.0027(7)
C15 0.0257(8) 0.0401(10) 0.0325(9) 0.0000(7) -0.0026(7) 0.0007(8)
C16 0.0326(9) 0.0353(10) 0.0314(9) 0.0011(7) 0.0041(7) -0.0025(7)
C17 0.0473(11) 0.0392(11) 0.0377(10) 0.0032(8) 0.0049(8) 0.0039(8)
C18 0.0599(12) 0.0340(10) 0.0472(11) -0.0048(9) 0.0168(10) 0.0008(9)
C19 0.0435(11) 0.0407(11) 0.0533(12) -0.0121(9) 0.0148(9) -0.0078(9)
C20 0.0298(9) 0.0409(10) 0.0433(10) -0.0028(8) 0.0044(7) -0.0043(8)
C21 0.0273(8) 0.0317(9) 0.0336(9) 0.0007(7) 0.0041(7) -0.0029(7)
C22 0.0456(11) 0.0405(11) 0.0394(10) 0.0036(8) 0.0019(8) -0.0043(8)
N1 0.0280(7) 0.0332(8) 0.0317(7) 0.0019(6) 0.0004(6) -0.0010(6)
N2 0.0284(8) 0.0437(9) 0.0362(8) -0.0021(6) -0.0078(6) 0.0061(7)
O1 0.0696(10) 0.0639(10) 0.0447(8) 0.0189(8) 0.0010(7) 0.0148(7)
O3 0.0220(6) 0.0628(9) 0.0652(9) 0.0014(6) -0.0046(6) -0.0071(7)
O4 0.0315(6) 0.0463(8) 0.0463(8) -0.0113(6) -0.0115(5) 0.0067(6)
S1 0.0218(2) 0.0417(3) 0.0377(2) 0.00479(17) -0.00465(17) -0.00587(19)
S2 0.0606(3) 0.0380(3) 0.0542(3) 0.0045(2) 0.0047(2) -0.0082(2)
C23 0.0546(12) 0.0383(11) 0.0580(13) -0.0051(9) 0.0065(10) 0.0005(10)
C1 0.090(3) 0.137(6) 0.082(3) -0.018(4) 0.047(3) -0.029(4)
C2 0.068(3) 0.093(5) 0.041(2) -0.007(3) 0.020(2) 0.013(3)
O2 0.060(3) 0.076(5) 0.0464(19) 0.021(3) 0.0200(16) 0.014(2)
C1A 0.123(13) 0.102(10) 0.039(5) -0.060(9) 0.036(6) -0.012(6)
C2A 0.062(6) 0.050(6) 0.046(5) -0.012(5) 0.012(4) 0.008(5)
O2A 0.036(4) 0.060(8) 0.033(4) 0.015(5) 0.006(3) 0.017(4)

loop_
_atom_type_symbol
_atom_type_description
_atom_type_scat_dispersion_real
_atom_type_scat_dispersion_imag
_atom_type_scat_source
C C 0.0033 0.0016 'International Tables Vol C Tables 4.2.6.8 and 6.1.1.4'
H H 0.0000 0.0000 'International Tables Vol C Tables 4.2.6.8 and 6.1.1.4'
N N 0.0061 0.0033 'International Tables Vol C Tables 4.2.6.8 and 6.1.1.4'
O O 0.0106 0.0060 'International Tables Vol C Tables 4.2.6.8 and 6.1.1.4'
S S 0.1246 0.1234 'International Tables Vol C Tables 4.2.6.8 and 6.1.1.4'

loop_
_geom_angle_atom_site_label_1
_geom_angle_atom_site_label_2
_geom_angle_atom_site_label_3
_geom_angle
O1 C3 O2A 120.0(9)
O1 C3 O2 125.7(4)
O2A C3 O2 16.2(13)
O1 C3 C4 125.62(18)
O2A C3 C4 112.7(8)
O2 C3 C4 108.7(4)
C3 C4 C5 114.74(15)
C3 C4 C7 115.75(15)
C5 C4 C7 103.29(13)
C3 C4 H4 107.5
C5 C4 H4 107.5
C7 C4 H4 107.5
N1 C5 C23 108.13(15)
N1 C5 C4 104.42(14)
C23 C5 C4 116.98(15)
N1 C5 H5 109.0
C23 C5 H5 109.0
C4 C5 H5 109.0
N1 C6 C21 115.02(13)
N1 C6 C7 100.60(12)
C21 C6 C7 117.02(14)
N1 C6 C15 114.01(13)
C21 C6 C15 100.96(13)
C7 C6 C15 109.75(12)
C4 C7 C8 116.36(14)
C4 C7 C6 99.77(13)
C8 C7 C6 113.21(13)
C4 C7 S1 110.27(11)
C8 C7 S1 106.58(12)
C6 C7 S1 110.61(11)
O3 C8 C9 126.48(17)
O3 C8 C7 121.94(17)
C9 C8 C7 111.54(13)
C14 C9 C10 120.18(17)
C14 C9 C8 113.73(15)
C10 C9 C8 126.09(15)
C11 C10 C9 119.42(17)
C11 C10 H10 120.3
C9 C10 H10 120.3
C10 C11 C12 119.88(18)
C10 C11 H11 120.1
C12 C11 H11 120.1
C13 C12 C11 121.40(19)
C13 C12 H12 119.3
C11 C12 H12 119.3
C12 C13 C14 118.87(16)
C12 C13 H13 120.6
C14 C13 H13 120.6
C13 C14 C9 120.21(16)
C13 C14 S1 125.52(13)
C9 C14 S1 114.26(13)
O4 C15 N2 126.28(15)
O4 C15 C6 126.10(15)
N2 C15 C6 107.56(14)
C17 C16 C21 122.63(16)
C17 C16 N2 127.72(16)
C21 C16 N2 109.58(15)
C16 C17 C18 117.51(17)
C16 C17 H17 121.2
C18 C17 H17 121.2
C19 C18 C17 121.24(18)
C19 C18 H18 119.4
C17 C18 H18 119.4
C18 C19 C20 120.51(17)
C18 C19 H19 119.7
C20 C19 H19 119.7
C21 C20 C19 119.12(17)
C21 C20 H20 120.4
C19 C20 H20 120.4
C20 C21 C16 118.96(17)
C20 C21 C6 131.79(16)
C16 C21 C6 109.21(14)
N1 C22 S2 106.25(13)
N1 C22 H22A 110.5
S2 C22 H22A 110.5
N1 C22 H22B 110.5
S2 C22 H22B 110.5
H22A C22 H22B 108.7
C6 N1 C22 116.95(13)
C6 N1 C5 110.48(13)
C22 N1 C5 113.52(14)
C15 N2 C16 112.36(14)
C15 N2 H2 123.3(14)
C16 N2 H2 124.3(14)
C14 S1 C7 92.53(8)
C22 S2 C23 90.69(9)
C5 C23 S2 103.62(13)
C5 C23 H23A 111.0
S2 C23 H23A 111.0
C5 C23 H23B 111.0
S2 C23 H23B 111.0
H23A C23 H23B 109.0
C2 C1 H1A 109.5
C2 C1 H1B 109.6
H1A C1 H1B 109.5
C2 C1 H1C 109.3
H1A C1 H1C 109.5
H1B C1 H1C 109.5
C1 C2 O2 105.0(7)
C1 C2 H2A 110.6
O2 C2 H2A 110.7
C1 C2 H2B 110.8
O2 C2 H2B 110.8
H2A C2 H2B 108.8
C3 O2 C2 109.9(7)
C2A C1A H1A1 109.5
C2A C1A H1A2 109.8
H1A1 C1A H1A2 109.5
C2A C1A H1A3 109.1
H1A1 C1A H1A3 109.5
H1A2 C1A H1A3 109.5
O2A C2A C1A 90.8(14)
O2A C2A H2A1 113.6
C1A C2A H2A1 113.9
O2A C2A H2A2 113.4
C1A C2A H2A2 113.1
H2A1 C2A H2A2 110.8
C3 O2A C2A 121.6(16)

loop_
_geom_bond_atom_site_label_1
_geom_bond_atom_site_label_2
_geom_bond_distance
C3 O1 1.191(2)
C3 O2A 1.24(2)
C3 O2 1.376(10)
C3 C4 1.508(2)
C4 C5 1.525(2)
C4 C7 1.543(2)
C4 H4 0.9800
C5 N1 1.483(2)
C5 C23 1.522(3)
C5 H5 0.9800
C6 N1 1.457(2)
C6 C21 1.509(2)
C6 C7 1.568(2)
C6 C15 1.581(2)
C7 C8 1.546(2)
C7 S1 1.8355(16)
C8 O3 1.202(2)
C8 C9 1.461(3)
C9 C14 1.391(2)
C9 C10 1.394(3)
C10 C11 1.372(3)
C10 H10 0.9300
C11 C12 1.391(3)
C11 H11 0.9300
C12 C13 1.373(3)
C12 H12 0.9300
C13 C14 1.386(3)
C13 H13 0.9300
C14 S1 1.7558(17)
C15 O4 1.223(2)
C15 N2 1.342(2)
C16 C17 1.373(3)
C16 C21 1.392(2)
C16 N2 1.406(2)
C17 C18 1.382(3)
C17 H17 0.9300
C18 C19 1.380(3)
C18 H18 0.9300
C19 C20 1.389(3)
C19 H19 0.9300
C20 C21 1.382(2)
C20 H20 0.9300
C22 N1 1.465(2)
C22 S2 1.803(2)
C22 H22A 0.9700
C22 H22B 0.9700
N2 H2 0.869(15)
S2 C23 1.804(2)
C23 H23A 0.9700
C23 H23B 0.9700
C1 C2 1.488(6)
C1 H1A 0.9600
C1 H1B 0.9600
C1 H1C 0.9600
C2 O2 1.526(9)
C2 H2A 0.9700
C2 H2B 0.9700
C1A C2A 1.499(9)
C1A H1A1 0.9600
C1A H1A2 0.9600
C1A H1A3 0.9600
C2A O2A 1.497(17)
C2A H2A1 0.9700
C2A H2A2 0.9700

loop_
_geom_hbond_atom_site_label_D
_geom_hbond_atom_site_label_H
_geom_hbond_atom_site_label_A
_geom_hbond_site_symmetry_A
_geom_hbond_distance_DH
_geom_hbond_distance_HA
_geom_hbond_distance_DA
_geom_hbond_angle_DHA
N2 H2 O4 3_556 0.869(15) 2.045(16) 2.9029(18) 169(2)
C11 H11 O3 2_556 0.93 2.47 3.215(2) 137
C13 H13 N1 2_656 0.93 2.60 3.505(2) 165

loop_
_geom_torsion_atom_site_label_1
_geom_torsion_atom_site_label_2
_geom_torsion_atom_site_label_3
_geom_torsion_atom_site_label_4
_geom_torsion
O1 C3 C4 C5 0.2(3)
O2A C3 C4 C5 -165.0(11)
O2 C3 C4 C5 178.2(5)
O1 C3 C4 C7 -120.0(2)
O2A C3 C4 C7 74.8(11)
O2 C3 C4 C7 58.0(5)
C3 C4 C5 N1 -150.45(14)
C7 C4 C5 N1 -23.56(16)
C3 C4 C5 C23 90.12(19)
C7 C4 C5 C23 -142.99(16)
C3 C4 C7 C8 -69.85(19)
C5 C4 C7 C8 163.90(14)
C3 C4 C7 C6 168.03(14)
C5 C4 C7 C6 41.78(14)
C3 C4 C7 S1 51.64(17)
C5 C4 C7 S1 -74.60(14)
N1 C6 C7 C4 -44.39(14)
C21 C6 C7 C4 -169.73(13)
C15 C6 C7 C4 76.07(15)
N1 C6 C7 C8 -168.73(13)
C21 C6 C7 C8 65.93(18)
C15 C6 C7 C8 -48.27(18)
N1 C6 C7 S1 71.74(13)
C21 C6 C7 S1 -53.60(16)
C15 C6 C7 S1 -167.80(11)
C4 C7 C8 O3 -48.7(2)
C6 C7 C8 O3 66.1(2)
S1 C7 C8 O3 -172.12(15)
C4 C7 C8 C9 133.65(15)
C6 C7 C8 C9 -111.60(16)
S1 C7 C8 C9 10.22(17)
O3 C8 C9 C14 178.35(18)
C7 C8 C9 C14 -4.1(2)
O3 C8 C9 C10 -2.6(3)
C7 C8 C9 C10 174.91(17)
C14 C9 C10 C11 1.2(3)
C8 C9 C10 C11 -177.76(18)
C9 C10 C11 C12 0.7(3)
C10 C11 C12 C13 -1.2(3)
C11 C12 C13 C14 -0.3(3)
C12 C13 C14 C9 2.3(3)
C12 C13 C14 S1 -176.71(15)
C10 C9 C14 C13 -2.7(3)
C8 C9 C14 C13 176.35(16)
C10 C9 C14 S1 176.34(14)
C8 C9 C14 S1 -4.56(19)
N1 C6 C15 O4 47.7(2)
C21 C6 C15 O4 171.64(17)
C7 C6 C15 O4 -64.2(2)
N1 C6 C15 N2 -129.59(15)
C21 C6 C15 N2 -5.69(17)
C7 C6 C15 N2 118.46(16)
C21 C16 C17 C18 0.1(3)
N2 C16 C17 C18 -176.61(17)
C16 C17 C18 C19 0.3(3)
C17 C18 C19 C20 0.5(3)
C18 C19 C20 C21 -1.7(3)
C19 C20 C21 C16 2.0(3)
C19 C20 C21 C6 179.27(17)
C17 C16 C21 C20 -1.2(3)
N2 C16 C21 C20 175.96(15)
C17 C16 C21 C6 -179.05(16)
N2 C16 C21 C6 -1.86(19)
N1 C6 C21 C20 -49.8(2)
C7 C6 C21 C20 68.0(2)
C15 C6 C21 C20 -173.01(18)
N1 C6 C21 C16 127.64(15)
C7 C6 C21 C16 -114.60(15)
C15 C6 C21 C16 4.43(17)
C21 C6 N1 C22 -69.72(19)
C7 C6 N1 C22 163.60(14)
C15 C6 N1 C22 46.2(2)
C21 C6 N1 C5 158.38(13)
C7 C6 N1 C5 31.70(15)
C15 C6 N1 C5 -85.67(16)
S2 C22 N1 C6 -145.63(12)
S2 C22 N1 C5 -15.15(17)
C23 C5 N1 C6 119.60(16)
C4 C5 N1 C6 -5.64(17)
C23 C5 N1 C22 -14.04(19)
C4 C5 N1 C22 -139.28(14)
O4 C15 N2 C16 -172.24(17)
C6 C15 N2 C16 5.08(19)
C17 C16 N2 C15 174.80(18)
C21 C16 N2 C15 -2.2(2)
C13 C14 S1 C7 -171.66(16)
C9 C14 S1 C7 9.31(14)
C4 C7 S1 C14 -137.86(12)
C8 C7 S1 C14 -10.72(12)
C6 C7 S1 C14 112.74(12)
N1 C22 S2 C23 31.91(14)
N1 C5 C23 S2 36.32(17)
C4 C5 C23 S2 153.75(13)
C22 S2 C23 C5 -39.29(14)
O1 C3 O2 C2 -19.0(10)
O2A C3 O2 C2 56(4)
C4 C3 O2 C2 163.0(6)
C1 C2 O2 C3 -154.3(7)
O1 C3 O2A C2A 42(2)
O2 C3 O2A C2A -73(4)
C4 C3 O2A C2A -151.8(15)
C1A C2A O2A C3 -126.0(17)
